data_4061866
_journal_name_full Organometallics
_journal_year 2003
_chemical_formula_sum 'C25 H32 Cl3 I2 N2 O Rh'
_chemical_formula_weight 839.59
_space_group_IT_number 33
_symmetry_cell_setting orthorhombic
_symmetry_space_group_name_Hall 'P 2c -2n'
_symmetry_space_group_name_H-M 'P n a 21'
_cell_angle_alpha 90.00
_cell_angle_beta 90.00
_cell_angle_gamma 90.00
_cell_formula_units_Z 4
_cell_length_a 15.4058(9)
_cell_length_b 10.6809(6)
_cell_length_c 18.1516(11)
_cell_measurement_temperature 150(2)
_cell_volume 2986.8(3)
_diffrn_ambient_temperature 150(2)
_exptl_crystal_density_diffrn 1.867
_cod_depositor_comments
;
The following automatic conversions were performed:
'_symmetry_cell_setting' value 'Orthorhombic' changed to 'orthorhombic'
according to '/home/saulius/struct/CIF-dictionaries/cif_core.dic'
dictionary named 'cif_core.dic' version 2.4.1 from 2010-06-29.

Automatic conversion script
Id: cif_fix_enum 1527 2010-12-29 10:47:43Z saulius 
;
_cod_original_sg_symbol_H-M "'P n a 21"
_cod_database_code 4061866

loop_
_symmetry_equiv_pos_as_xyz
'x, y, z'
'-x, -y, z+1/2'
'x+1/2, -y+1/2, z'
'-x+1/2, y+1/2, z+1/2'

loop_
_atom_site_label
_atom_site_type_symbol
_atom_site_fract_x
_atom_site_fract_y
_atom_site_fract_z
_atom_site_U_iso_or_equiv
_atom_site_adp_type
_atom_site_occupancy
_atom_site_symmetry_multiplicity
_atom_site_calc_flag
_atom_site_refinement_flags
_atom_site_disorder_assembly
_atom_site_disorder_group
Rh1 Rh -0.37878(6) 0.33675(7) -0.0003(2) 0.0250(2) Uani 1 1 d D . .
I2 I -0.22325(5) 0.20553(7) -0.0001(2) 0.0347(3) Uani 1 1 d D A .
I1A I -0.31028(17) 0.4903(2) -0.0987(2) 0.0348(8) Uani 0.631(6) 1 d PDU A 1
C1A C -0.3228(12) 0.438(2) 0.0719(10) 0.0345(15) Uani 0.631(6) 1 d PDU A 1
O1A O -0.2793(13) 0.493(2) 0.1077(10) 0.0347(15) Uani 0.631(6) 1 d PDU A 1
C1B C -0.337(3) 0.453(3) -0.0714(18) 0.0351(10) Uani 0.369(6) 1 d PDU A 2
O1B O -0.318(3) 0.531(3) -0.1080(18) 0.0352(10) Uani 0.369(6) 1 d PDU A 2
I1B I -0.3118(3) 0.4915(4) 0.0993(3) 0.0340(14) Uani 0.369(6) 1 d PDU A 2
N1 N -0.4400(14) 0.2154(16) -0.0729(12) 0.028(5) Uani 1 1 d . A .
N2 N -0.4448(11) 0.2155(19) 0.0701(12) 0.026(5) Uani 1 1 d . A .
C1 C -0.4904(15) 0.134(2) -0.0413(16) 0.039(7) Uani 1 1 d . . .
C2 C -0.4892(16) 0.1297(18) 0.0399(10) 0.023(5) Uani 1 1 d . A .
C3 C -0.5470(14) 0.040(2) -0.0826(16) 0.046(8) Uani 1 1 d . A .
H3A H -0.5400 0.0521 -0.1347 0.070 Uiso 1 1 calc R . .
H3B H -0.6067 0.0531 -0.0694 0.070 Uiso 1 1 calc R . .
H3C H -0.5300 -0.0434 -0.0696 0.070 Uiso 1 1 calc R . .
C4 C -0.5433(14) 0.041(2) 0.0799(12) 0.036(6) Uani 1 1 d . . .
H4A H -0.5359 0.0539 0.1319 0.054 Uiso 1 1 calc R A .
H4B H -0.5268 -0.0425 0.0672 0.054 Uiso 1 1 calc R . .
H4C H -0.6031 0.0547 0.0671 0.054 Uiso 1 1 calc R . .
C5 C -0.4518(11) 0.2278(15) 0.1487(7) 0.036(6) Uani 1 1 d GU . .
C6 C -0.5124(10) 0.3146(15) 0.1734(8) 0.049(7) Uani 1 1 d G A .
H6A H -0.5494 0.3535 0.1400 0.058 Uiso 1 1 calc R . .
C7 C -0.5179(9) 0.3430(14) 0.2479(9) 0.047(7) Uani 1 1 d G A .
H7A H -0.5585 0.4011 0.2644 0.057 Uiso 1 1 calc R . .
C8 C -0.4626(11) 0.2848(16) 0.2979(6) 0.054(9) Uani 1 1 d G A .
H8A H -0.4662 0.3039 0.3478 0.065 Uiso 1 1 calc R . .
C9 C -0.4020(10) 0.1981(15) 0.2732(8) 0.041(7) Uani 1 1 d G A .
H9A H -0.3650 0.1591 0.3066 0.049 Uiso 1 1 calc R . .
C10 C -0.3965(10) 0.1696(13) 0.1986(9) 0.047(7) Uani 1 1 d GU A .
C11 C -0.4439(9) 0.2369(13) -0.1520(6) 0.020(4) Uani 1 1 d GU . .
C12 C -0.5052(9) 0.3221(13) -0.1774(8) 0.039(6) Uani 1 1 d G A .
H12A H -0.5416 0.3627 -0.1442 0.047 Uiso 1 1 calc R . .
C13 C -0.5122(10) 0.3467(15) -0.2523(9) 0.054(8) Uani 1 1 d G A .
H13A H -0.5532 0.4037 -0.2693 0.064 Uiso 1 1 calc R . .
C14 C -0.4579(12) 0.2860(18) -0.3020(6) 0.063(10) Uani 1 1 d G A .
H14A H -0.4625 0.3024 -0.3521 0.076 Uiso 1 1 calc R . .
C15 C -0.3966(10) 0.2008(15) -0.2766(7) 0.068(11) Uani 1 1 d G A .
H15A H -0.3602 0.1602 -0.3098 0.082 Uiso 1 1 calc R . .
C16 C -0.3896(8) 0.1762(12) -0.2016(8) 0.025(4) Uani 1 1 d GU A .
C17 C -0.3263(14) 0.078(2) 0.1751(13) 0.033(5) Uani 1 1 d . . .
H17A H -0.3266 0.0785 0.1211 0.040 Uiso 1 1 calc R A .
C18 C -0.327(2) 0.065(3) -0.1759(15) 0.050(8) Uani 1 1 d . . .
H18A H -0.3313 0.0556 -0.1223 0.059 Uiso 1 1 calc R A .
C19 C -0.2394(18) 0.116(3) 0.1969(14) 0.045(7) Uani 1 1 d . A .
H19A H -0.1981 0.0554 0.1802 0.068 Uiso 1 1 calc R . .
H19B H -0.2366 0.1231 0.2495 0.068 Uiso 1 1 calc R . .
H19C H -0.2263 0.1962 0.1751 0.068 Uiso 1 1 calc R . .
C20 C -0.3434(19) -0.058(4) 0.198(2) 0.105(15) Uani 1 1 d . A .
H20A H -0.2971 -0.1099 0.1802 0.157 Uiso 1 1 calc R . .
H20B H -0.3973 -0.0853 0.1766 0.157 Uiso 1 1 calc R . .
H20C H -0.3467 -0.0631 0.2504 0.157 Uiso 1 1 calc R . .
C21 C -0.2305(16) 0.098(3) -0.1976(18) 0.060(9) Uani 1 1 d . A .
H21A H -0.2159 0.1788 -0.1781 0.090 Uiso 1 1 calc R . .
H21B H -0.2251 0.0992 -0.2502 0.090 Uiso 1 1 calc R . .
H21C H -0.1920 0.0362 -0.1775 0.090 Uiso 1 1 calc R . .
C22 C -0.3538(16) -0.0530(17) -0.2105(13) 0.046(6) Uani 1 1 d . A .
H22A H -0.4131 -0.0707 -0.1980 0.068 Uiso 1 1 calc R . .
H22B H -0.3174 -0.1197 -0.1932 0.068 Uiso 1 1 calc R . .
H22C H -0.3484 -0.0458 -0.2630 0.068 Uiso 1 1 calc R . .
C23 C -0.4906(9) 0.4516(13) 0.0007(19) 0.039(3) Uani 1 1 d . A .
H23A H -0.5403 0.4022 0.0138 0.059 Uiso 1 1 calc R . .
H23B H -0.4992 0.4872 -0.0473 0.059 Uiso 1 1 calc R . .
H23C H -0.4831 0.5175 0.0361 0.059 Uiso 1 1 calc R . .
Cl1 Cl 0.3633(5) 0.1663(8) 0.5017(10) 0.132(3) Uani 1 1 d D . .
C1SA C 0.2521(7) 0.137(3) 0.4955(9) 0.082(5) Uani 0.582(10) 1 d PDU B 1
H1SA H 0.2454 0.0481 0.4831 0.099 Uiso 0.582(10) 1 calc PR B 1
Cl2A Cl 0.2035(10) 0.2222(17) 0.4251(8) 0.109(4) Uani 0.582(10) 1 d PDU B 1
Cl3A Cl 0.1982(9) 0.1611(13) 0.5786(8) 0.085(3) Uani 0.582(10) 1 d PDU B 1
C1SB C 0.2665(9) 0.151(5) 0.4528(10) 0.100(5) Uani 0.418(10) 1 d PDU B 2
H1SB H 0.2596 0.0599 0.4481 0.120 Uiso 0.418(10) 1 calc PR B 2
Cl2B Cl 0.2720(17) 0.202(3) 0.3617(11) 0.145(6) Uani 0.418(10) 1 d PDU B 2
Cl3B Cl 0.1737(8) 0.1969(11) 0.5003(14) 0.079(3) Uani 0.418(10) 1 d PDU B 2

loop_
_atom_site_aniso_label
_atom_site_aniso_U_11
_atom_site_aniso_U_22
_atom_site_aniso_U_33
_atom_site_aniso_U_23
_atom_site_aniso_U_13
_atom_site_aniso_U_12
Rh1 0.0249(5) 0.0300(4) 0.0200(4) -0.0001(11) 0.0004(10) -0.0053(3)
I2 0.0287(5) 0.0409(4) 0.0345(4) 0.0011(10) -0.0007(9) -0.0009(3)
I1A 0.0367(12) 0.0395(15) 0.0283(10) 0.0096(13) -0.0015(13) -0.0078(15)
C1A 0.027(3) 0.037(2) 0.040(2) -0.004(2) -0.002(3) -0.007(3)
O1A 0.027(3) 0.037(2) 0.041(2) -0.004(2) -0.002(3) -0.007(3)
C1B 0.0368(17) 0.0398(19) 0.0288(15) 0.0090(17) -0.0020(17) -0.0075(19)
O1B 0.0369(16) 0.0399(19) 0.0289(15) 0.0090(17) -0.0020(17) -0.0074(19)
I1B 0.026(2) 0.036(2) 0.040(2) -0.005(2) -0.003(2) -0.008(3)
N1 0.032(12) 0.026(9) 0.026(10) 0.009(7) 0.004(8) -0.005(8)
N2 0.011(10) 0.045(12) 0.024(9) 0.010(8) 0.005(7) 0.005(8)
C1 0.006(11) 0.035(13) 0.077(18) -0.008(11) 0.005(10) -0.006(9)
C2 0.038(14) 0.020(10) 0.012(8) -0.002(7) 0.004(7) 0.007(9)
C3 0.033(14) 0.047(14) 0.059(19) 0.002(12) 0.002(11) -0.033(10)
C4 0.036(13) 0.045(14) 0.026(12) 0.016(10) 0.012(9) 0.015(9)
C5 0.037(7) 0.037(6) 0.034(6) 0.000(4) 0.001(4) -0.002(4)
C6 0.066(18) 0.063(15) 0.016(10) 0.002(9) 0.005(10) -0.034(13)
C7 0.052(16) 0.042(13) 0.047(17) 0.018(10) 0.005(12) -0.010(12)
C8 0.051(17) 0.09(2) 0.021(12) 0.002(13) -0.006(11) -0.051(15)
C9 0.065(17) 0.042(12) 0.015(9) 0.016(9) -0.014(10) 0.008(11)
C10 0.048(8) 0.048(8) 0.045(8) 0.001(4) 0.000(4) -0.004(4)
C11 0.020(5) 0.023(5) 0.017(5) -0.002(3) -0.004(3) -0.004(3)
C12 0.028(11) 0.037(11) 0.053(16) 0.012(10) -0.013(10) 0.011(9)
C13 0.069(19) 0.063(16) 0.029(14) 0.034(11) -0.024(13) -0.009(14)
C14 0.09(3) 0.064(18) 0.033(16) 0.011(14) -0.023(15) 0.006(15)
C15 0.047(17) 0.09(2) 0.063(19) 0.022(16) -0.033(14) -0.049(15)
C16 0.024(5) 0.029(5) 0.022(5) -0.004(3) -0.003(3) -0.002(3)
C17 0.024(12) 0.041(10) 0.034(11) 0.015(9) 0.009(9) 0.012(9)
C18 0.06(2) 0.052(14) 0.034(13) -0.014(11) 0.011(13) -0.021(12)
C19 0.053(17) 0.057(12) 0.026(11) -0.004(10) -0.014(10) 0.022(11)
C20 0.022(15) 0.17(4) 0.12(3) -0.05(3) -0.014(16) 0.007(18)
C21 0.024(13) 0.10(2) 0.052(16) -0.036(16) 0.004(10) 0.006(13)
C22 0.054(14) 0.035(9) 0.048(11) -0.037(9) -0.023(10) 0.026(9)
C23 0.037(7) 0.043(6) 0.037(7) -0.017(14) -0.003(15) -0.001(6)
Cl1 0.110(6) 0.133(6) 0.152(9) -0.008(13) 0.034(13) 0.033(5)
C1SA 0.089(10) 0.075(9) 0.083(9) 0.029(10) 0.005(9) 0.012(8)
Cl2A 0.108(8) 0.132(8) 0.087(7) 0.032(7) -0.005(7) 0.036(7)
Cl3A 0.084(7) 0.086(7) 0.086(6) 0.010(6) 0.008(7) 0.009(6)
C1SB 0.101(10) 0.105(10) 0.093(9) 0.026(10) -0.003(10) 0.026(10)
Cl2B 0.155(12) 0.174(12) 0.105(9) 0.025(10) 0.014(9) 0.023(11)
Cl3B 0.083(6) 0.062(5) 0.092(6) 0.029(7) 0.000(8) -0.002(5)

loop_
_geom_bond_atom_site_label_1
_geom_bond_atom_site_label_2
_geom_bond_distance
_geom_bond_site_symmetry_2
_geom_bond_publ_flag
Rh1 C1B 1.903(3) . ?
Rh1 C1A 1.904(3) . ?
Rh1 N1 2.07(2) . ?
Rh1 N2 2.084(19) . ?
Rh1 C23 2.115(13) . ?
Rh1 I1A 2.643(2) . ?
Rh1 I1B 2.659(3) . ?
Rh1 I2 2.7758(12) . ?
C1A O1A 1.103(3) . ?
C1B O1B 1.102(3) . ?
N1 C1 1.30(3) . ?
N1 C11 1.46(2) . ?
N2 C2 1.27(3) . ?
N2 C5 1.44(2) . ?
C1 C2 1.48(2) . ?
C1 C3 1.52(3) . ?
C2 C4 1.45(3) . ?
C5 C6 1.3900 . ?
C5 C10 1.3900 . ?
C6 C7 1.3900 . ?
C7 C8 1.3900 . ?
C8 C9 1.3900 . ?
C9 C10 1.3900 . ?
C10 C17 1.52(2) . ?
C11 C12 1.3900 . ?
C11 C16 1.3900 . ?
C12 C13 1.3900 . ?
C13 C14 1.3900 . ?
C14 C15 1.3900 . ?
C15 C16 1.3900 . ?
C16 C18 1.60(3) . ?
C17 C19 1.45(3) . ?
C17 C20 1.53(5) . ?
C18 C22 1.46(3) . ?
C18 C21 1.58(4) . ?
Cl1 C1SB 1.743(14) . ?
Cl1 C1SA 1.745(13) . ?
C1SA Cl2A 1.740(13) . ?
C1SA Cl3A 1.740(13) . ?
C1SB Cl3B 1.742(13) . ?
C1SB Cl2B 1.743(13) . ?
